data_4033163
loop_
_publ_author_name
'Qi, Jie'
'Wang, Zaibin'
'Lang, Bo'
'Lu, Ping'
'Wang, Yanguang'

_publ_section_title
;
 TfOH-Catalyzed Reaction between 3-Diazoindolin-2-imines and Electron-Rich
 Arenes: Access to 3-Aryl-2-aminoindoles.
;
_journal_issue 23
_journal_name_full 'The Journal of organic chemistry'
_journal_page_first 12640
_journal_page_last 12646
_journal_paper_doi 10.1021/acs.joc.7b02423
_journal_volume 82
_journal_year 2017
_chemical_formula_moiety 'C20 H17 Cl N2 O2 S2'
_chemical_formula_sum 'C20 H17 Cl N2 O2 S2'
_chemical_formula_weight 416.93
_chemical_name_systematic
;
 ? 
;
_space_group_crystal_system triclinic
_space_group_IT_number 2
_space_group_name_Hall '-P 1'
_space_group_name_H-M_alt 'P -1'
_symmetry_space_group_name_Hall '-P 1'
_symmetry_space_group_name_H-M 'P -1'
_atom_sites_solution_hydrogens geom
_atom_sites_solution_primary direct
_atom_sites_solution_secondary difmap
_audit_creation_date 2016-12-15
_audit_creation_method
;
Olex2 1.2
(compiled 2014.03.20 svn.r2914 for OlexSys, GUI svn.r4816)
;
_cell_angle_alpha 90.642(7)
_cell_angle_beta 105.030(7)
_cell_angle_gamma 107.641(8)
_cell_formula_units_Z 2
_cell_length_a 8.1156(7)
_cell_length_b 11.1455(10)
_cell_length_c 11.5815(9)
_cell_measurement_reflns_used 1996
_cell_measurement_temperature 293(2)
_cell_measurement_theta_max 29.4498
_cell_measurement_theta_min 3.0184
_cell_volume 959.56(15)
_computing_cell_refinement
;
CrysAlisPro, Agilent Technologies,
Version 1.171.35.11 (release 16-05-2011 CrysAlis171 .NET)
(compiled May 16 2011,17:55:39)
;
_computing_data_collection
;
CrysAlisPro, Agilent Technologies,
Version 1.171.35.11 (release 16-05-2011 CrysAlis171 .NET)
(compiled May 16 2011,17:55:39)
;
_computing_data_reduction
;
CrysAlisPro, Agilent Technologies,
Version 1.171.35.11 (release 16-05-2011 CrysAlis171 .NET)
(compiled May 16 2011,17:55:39)
;
_computing_molecular_graphics 'Olex2 (Dolomanov et al., 2009)'
_computing_publication_material 'Olex2 (Dolomanov et al., 2009)'
_computing_structure_refinement 'ShelXL (Sheldrick, 2008)'
_computing_structure_solution 'ShelXS (Sheldrick, 2008)'
_diffrn_ambient_temperature 293.15
_diffrn_detector_area_resol_mean 10.3592
_diffrn_measured_fraction_theta_full 0.997
_diffrn_measured_fraction_theta_max 0.997
_diffrn_measurement_device_type 'Xcalibur, Atlas, Gemini ultra'
_diffrn_measurement_method '\w scans'
_diffrn_orient_matrix_UB_11 -0.0752006000
_diffrn_orient_matrix_UB_12 -0.0208105000
_diffrn_orient_matrix_UB_13 -0.0513799000
_diffrn_orient_matrix_UB_21 -0.0367173000
_diffrn_orient_matrix_UB_22 -0.0543348000
_diffrn_orient_matrix_UB_23 0.0277106000
_diffrn_orient_matrix_UB_31 -0.0458250000
_diffrn_orient_matrix_UB_32 0.0334243000
_diffrn_orient_matrix_UB_33 0.0255372000
_diffrn_radiation_monochromator graphite
_diffrn_radiation_type MoK\a
_diffrn_radiation_wavelength 0.71073
_diffrn_reflns_av_R_equivalents 0.0278
_diffrn_reflns_av_unetI/netI 0.0451
_diffrn_reflns_limit_h_max 9
_diffrn_reflns_limit_h_min -9
_diffrn_reflns_limit_k_max 11
_diffrn_reflns_limit_k_min -13
_diffrn_reflns_limit_l_max 12
_diffrn_reflns_limit_l_min -13
_diffrn_reflns_number 5951
_diffrn_reflns_theta_full 25.35
_diffrn_reflns_theta_max 25.35
_diffrn_reflns_theta_min 3.02
_diffrn_source 'Enhance (Mo) X-ray Source'
_exptl_absorpt_coefficient_mu 0.435
_exptl_absorpt_correction_T_max 1.00000
_exptl_absorpt_correction_T_min 0.88054
_exptl_absorpt_correction_type multi-scan
_exptl_absorpt_process_details
;
CrysAlisPro, Agilent Technologies,
Version 1.171.35.11 (release 16-05-2011 CrysAlis171 .NET)
(compiled May 16 2011,17:55:39)
Empirical absorption correction using spherical harmonics,
 implemented in SCALE3 ABSPACK scaling algorithm.
;
_exptl_crystal_colour yellow
_exptl_crystal_colour_primary yellow
_exptl_crystal_density_diffrn 1.443
_exptl_crystal_density_method 'not measured'
_exptl_crystal_description block
_exptl_crystal_F_000 432
_exptl_crystal_size_max 0.49
_exptl_crystal_size_mid 0.46
_exptl_crystal_size_min 0.4
_refine_diff_density_max 0.465
_refine_diff_density_min -0.348
_refine_diff_density_rms 0.055
_refine_ls_extinction_method none
_refine_ls_goodness_of_fit_ref 1.044
_refine_ls_hydrogen_treatment mixed
_refine_ls_matrix_type full
_refine_ls_number_parameters 250
_refine_ls_number_reflns 3489
_refine_ls_number_restraints 1
_refine_ls_restrained_S_all 1.044
_refine_ls_R_factor_all 0.0666
_refine_ls_R_factor_gt 0.0503
_refine_ls_shift/su_max 0.001
_refine_ls_shift/su_mean 0.000
_refine_ls_structure_factor_coef Fsqd
_refine_ls_weighting_details 'calc w=1/[\s^2^(Fo^2^)+(0.0658P)^2^+0.3034P] where P=(Fo^2^+2Fc^2^)/3'
_refine_ls_weighting_scheme calc
_refine_ls_wR_factor_gt 0.1240
_refine_ls_wR_factor_ref 0.1386
_reflns_number_gt 2721
_reflns_number_total 3489
_reflns_threshold_expression >2sigma(I)
_cod_data_source_file jo7b02423_si_002.cif
_cod_data_source_block 161215_qj2_49_d
_cod_depositor_comments 'Adding full bibliography for 4033163.cif.'
_cod_original_cell_volume 959.55(14)
_cod_database_code 4033163
_chemical_oxdiff_formula 'c10 h10 n2 o8 S1 Cl1'
_reflns_odcompleteness_completeness 99.52
_reflns_odcompleteness_iscentric 1
_reflns_odcompleteness_theta 26.32
_olex2_refinement_description
;
1. Fixed Uiso
 At 1.2 times of:
  All C(H) groups
 At 1.5 times of:
  All C(H,H,H) groups
2. Restrained distances
 N2-H2
 0.86 with sigma of 0.02
3.a Aromatic/amide H refined with riding coordinates:
 C1(H1), C2(H2A), C3(H3), C4(H4), C10(H10), C11(H11), C15(H15), C16(H16),
 C18(H18), C19(H19)
3.b Idealised Me refined as rotating group:
 C13(H13A,H13B,H13C), C20(H20A,H20B,H20C)
;

loop_
_space_group_symop_id
_space_group_symop_operation_xyz
1 'x, y, z'
2 '-x, -y, -z'

loop_
_atom_site_label
_atom_site_type_symbol
_atom_site_fract_x
_atom_site_fract_y
_atom_site_fract_z
_atom_site_U_iso_or_equiv
_atom_site_adp_type
_atom_site_occupancy
_atom_site_calc_flag
_atom_site_refinement_flags_posn
Cl1 Cl 0.90129(18) 0.65569(12) 1.12663(10) 0.1178(5) Uani 1 d .
S1 S 0.92350(11) 0.95168(8) 0.83959(7) 0.0618(3) Uani 1 d .
S2 S 0.34422(9) 0.55292(6) 0.62401(6) 0.0423(2) Uani 1 d .
O1 O 0.1826(3) 0.56507(18) 0.63989(19) 0.0542(5) Uani 1 d .
O2 O 0.3431(3) 0.44025(16) 0.56371(19) 0.0556(5) Uani 1 d .
N1 N 0.3088(3) 0.8399(2) 0.55278(19) 0.0391(5) Uani 1 d .
N2 N 0.4236(3) 0.66643(19) 0.54560(19) 0.0388(5) Uani 1 d D
C1 C 0.6288(4) 1.1071(2) 0.7430(2) 0.0461(7) Uani 1 d .
H1 H 0.7484 1.1293 0.7882 0.055 Uiso 1 calc R
C2 C 0.5338(5) 1.1901(3) 0.7406(3) 0.0578(8) Uani 1 d .
H2A H 0.5897 1.2687 0.7849 0.069 Uiso 1 calc R
C3 C 0.3556(5) 1.1593(3) 0.6732(3) 0.0612(9) Uani 1 d .
H3 H 0.2942 1.2174 0.6731 0.073 Uiso 1 calc R
C4 C 0.2693(4) 1.0451(3) 0.6071(3) 0.0520(7) Uani 1 d .
H4 H 0.1499 1.0246 0.5619 0.062 Uiso 1 calc R
C5 C 0.3645(4) 0.9599(2) 0.6091(2) 0.0390(6) Uani 1 d .
C6 C 0.5442(3) 0.9882(2) 0.6767(2) 0.0358(6) Uani 1 d .
C7 C 0.5994(3) 0.8798(2) 0.6607(2) 0.0342(5) Uani 1 d .
C8 C 0.4509(3) 0.7925(2) 0.5866(2) 0.0336(5) Uani 1 d .
C9 C 0.7770(3) 0.8661(2) 0.7096(2) 0.0364(6) Uani 1 d .
C10 C 0.8544(4) 0.7901(3) 0.6669(3) 0.0452(7) Uani 1 d .
H10 H 0.7985 0.7369 0.5960 0.054 Uiso 1 calc R
C11 C 1.0264(4) 0.7986(3) 0.7391(3) 0.0489(7) Uani 1 d .
H11 H 1.0932 0.7497 0.7216 0.059 Uiso 1 calc R
C12 C 1.0858(4) 0.8838(3) 0.8358(3) 0.0513(7) Uani 1 d .
C13 C 1.2668(5) 0.9271(4) 0.9246(3) 0.0822(12) Uani 1 d .
H13A H 1.2797 1.0030 0.9710 0.123 Uiso 1 calc GR
H13B H 1.3581 0.9439 0.8829 0.123 Uiso 1 calc GR
H13C H 1.2791 0.8624 0.9771 0.123 Uiso 1 calc GR
C14 C 0.5000(4) 0.5795(2) 0.7668(2) 0.0444(7) Uani 1 d .
C15 C 0.4719(5) 0.6400(3) 0.8612(3) 0.0600(8) Uani 1 d .
H15 H 0.3692 0.6640 0.8501 0.072 Uiso 1 calc R
C16 C 0.5970(6) 0.6645(4) 0.9716(3) 0.0768(11) Uani 1 d .
H16 H 0.5800 0.7060 1.0356 0.092 Uiso 1 calc R
C17 C 0.7449(5) 0.6276(3) 0.9865(3) 0.0711(10) Uani 1 d .
C18 C 0.7755(5) 0.5669(3) 0.8932(3) 0.0719(10) Uani 1 d .
H18 H 0.8781 0.5425 0.9052 0.086 Uiso 1 calc R
C19 C 0.6516(5) 0.5434(3) 0.7825(3) 0.0612(8) Uani 1 d .
H19 H 0.6701 0.5032 0.7185 0.073 Uiso 1 calc R
C20 C 0.1372(4) 0.7797(3) 0.4647(3) 0.0516(7) Uani 1 d .
H20A H 0.1416 0.7053 0.4247 0.077 Uiso 1 calc GR
H20B H 0.1131 0.8376 0.4068 0.077 Uiso 1 calc GR
H20C H 0.0435 0.7566 0.5045 0.077 Uiso 1 calc GR
H2 H 0.494(3) 0.650(2) 0.511(2) 0.034(7) Uiso 1 d D

loop_
_atom_site_aniso_label
_atom_site_aniso_U_11
_atom_site_aniso_U_22
_atom_site_aniso_U_33
_atom_site_aniso_U_23
_atom_site_aniso_U_13
_atom_site_aniso_U_12
Cl1 0.1056(10) 0.1180(9) 0.0732(7) 0.0111(6) -0.0259(6) -0.0029(7)
S1 0.0450(5) 0.0866(6) 0.0486(5) -0.0250(4) -0.0041(4) 0.0291(4)
S2 0.0429(4) 0.0336(4) 0.0479(4) -0.0048(3) 0.0109(3) 0.0102(3)
O1 0.0464(12) 0.0531(12) 0.0643(13) 0.0026(10) 0.0194(10) 0.0141(10)
O2 0.0612(14) 0.0351(10) 0.0660(14) -0.0120(9) 0.0167(11) 0.0102(9)
N1 0.0328(12) 0.0434(12) 0.0386(12) 0.0025(9) 0.0044(9) 0.0128(10)
N2 0.0380(13) 0.0379(11) 0.0400(13) -0.0066(9) 0.0113(10) 0.0112(10)
C1 0.0529(18) 0.0371(14) 0.0480(16) 0.0001(12) 0.0158(14) 0.0125(13)
C2 0.077(2) 0.0361(15) 0.065(2) 0.0025(14) 0.0274(18) 0.0189(16)
C3 0.080(3) 0.0481(17) 0.075(2) 0.0168(16) 0.0308(19) 0.0401(18)
C4 0.0528(19) 0.0523(17) 0.0592(19) 0.0144(14) 0.0129(15) 0.0303(15)
C5 0.0412(15) 0.0406(14) 0.0402(15) 0.0101(11) 0.0132(12) 0.0185(12)
C6 0.0400(15) 0.0356(13) 0.0357(14) 0.0064(10) 0.0146(11) 0.0139(12)
C7 0.0333(14) 0.0359(13) 0.0342(13) 0.0011(10) 0.0096(11) 0.0119(11)
C8 0.0338(14) 0.0364(13) 0.0322(13) 0.0007(10) 0.0084(11) 0.0140(11)
C9 0.0334(14) 0.0362(13) 0.0370(14) -0.0001(10) 0.0073(11) 0.0095(11)
C10 0.0358(15) 0.0483(15) 0.0489(16) -0.0085(12) 0.0071(13) 0.0138(13)
C11 0.0391(16) 0.0592(17) 0.0537(18) 0.0037(14) 0.0124(14) 0.0236(14)
C12 0.0380(16) 0.074(2) 0.0422(16) 0.0003(14) 0.0078(13) 0.0206(15)
C13 0.051(2) 0.134(3) 0.058(2) -0.014(2) -0.0043(17) 0.041(2)
C14 0.0477(17) 0.0336(13) 0.0493(17) 0.0056(12) 0.0129(13) 0.0093(12)
C15 0.067(2) 0.0596(19) 0.0522(19) -0.0045(15) 0.0138(16) 0.0207(17)
C16 0.096(3) 0.073(2) 0.050(2) -0.0050(17) 0.014(2) 0.017(2)
C17 0.074(3) 0.058(2) 0.053(2) 0.0100(16) -0.0016(18) -0.0038(18)
C18 0.058(2) 0.076(2) 0.077(3) 0.024(2) 0.0073(19) 0.0248(19)
C19 0.066(2) 0.0583(19) 0.062(2) 0.0100(15) 0.0135(17) 0.0268(17)
C20 0.0382(16) 0.0657(19) 0.0454(17) 0.0046(14) 0.0025(13) 0.0165(14)

loop_
_atom_type_symbol
_atom_type_description
_atom_type_scat_dispersion_real
_atom_type_scat_dispersion_imag
_atom_type_scat_source
C C 0.0033 0.0016 'International Tables Vol C Tables 4.2.6.8 and 6.1.1.4'
H H 0.0000 0.0000 'International Tables Vol C Tables 4.2.6.8 and 6.1.1.4'
Cl Cl 0.1484 0.1585 'International Tables Vol C Tables 4.2.6.8 and 6.1.1.4'
N N 0.0061 0.0033 'International Tables Vol C Tables 4.2.6.8 and 6.1.1.4'
O O 0.0106 0.0060 'International Tables Vol C Tables 4.2.6.8 and 6.1.1.4'
S S 0.1246 0.1234 'International Tables Vol C Tables 4.2.6.8 and 6.1.1.4'

loop_
_geom_angle_atom_site_label_1
_geom_angle_atom_site_label_2
_geom_angle_atom_site_label_3
_geom_angle
C9 S1 C12 93.57(13)
O1 S2 O2 120.29(13)
O1 S2 N2 107.72(12)
O1 S2 C14 107.48(13)
O2 S2 N2 104.90(12)
O2 S2 C14 108.54(13)
N2 S2 C14 107.26(12)
C5 N1 C8 107.5(2)
C5 N1 C20 125.6(2)
C8 N1 C20 126.7(2)
S2 N2 H2 112.2(18)
C8 N2 S2 118.77(17)
C8 N2 H2 120.2(18)
C2 C1 H1 120.3
C2 C1 C6 119.4(3)
C6 C1 H1 120.3
C1 C2 H2A 119.4
C1 C2 C3 121.3(3)
C3 C2 H2A 119.4
C2 C3 H3 119.5
C4 C3 C2 121.0(3)
C4 C3 H3 119.5
C3 C4 H4 120.9
C3 C4 C5 118.2(3)
C5 C4 H4 120.9
N1 C5 C4 129.6(3)
N1 C5 C6 108.4(2)
C4 C5 C6 122.0(3)
C1 C6 C7 134.3(3)
C5 C6 C1 118.1(2)
C5 C6 C7 107.6(2)
C6 C7 C9 127.8(2)
C8 C7 C6 105.1(2)
C8 C7 C9 127.0(2)
N1 C8 N2 118.3(2)
C7 C8 N1 111.4(2)
C7 C8 N2 130.2(2)
C7 C9 S1 121.75(18)
C10 C9 S1 108.98(19)
C10 C9 C7 129.3(2)
C9 C10 H10 123.0
C9 C10 C11 114.1(3)
C11 C10 H10 123.0
C10 C11 H11 123.1
C12 C11 C10 113.9(3)
C12 C11 H11 123.1
C11 C12 S1 109.5(2)
C11 C12 C13 128.7(3)
C13 C12 S1 121.7(2)
C12 C13 H13A 109.5
C12 C13 H13B 109.5
C12 C13 H13C 109.5
H13A C13 H13B 109.5
H13A C13 H13C 109.5
H13B C13 H13C 109.5
C15 C14 S2 119.7(2)
C19 C14 S2 119.7(2)
C19 C14 C15 120.6(3)
C14 C15 H15 120.2
C16 C15 C14 119.6(3)
C16 C15 H15 120.2
C15 C16 H16 120.3
C17 C16 C15 119.4(3)
C17 C16 H16 120.3
C16 C17 Cl1 119.6(3)
C16 C17 C18 121.9(3)
C18 C17 Cl1 118.5(3)
C17 C18 H18 120.6
C19 C18 C17 118.8(3)
C19 C18 H18 120.6
C14 C19 H19 120.1
C18 C19 C14 119.7(3)
C18 C19 H19 120.1
N1 C20 H20A 109.5
N1 C20 H20B 109.5
N1 C20 H20C 109.5
H20A C20 H20B 109.5
H20A C20 H20C 109.5
H20B C20 H20C 109.5

loop_
_geom_bond_atom_site_label_1
_geom_bond_atom_site_label_2
_geom_bond_distance
Cl1 C17 1.738(4)
S1 C9 1.715(3)
S1 C12 1.715(3)
S2 O1 1.416(2)
S2 O2 1.4264(18)
S2 N2 1.636(2)
S2 C14 1.761(3)
N1 C5 1.371(3)
N1 C8 1.379(3)
N1 C20 1.453(3)
N2 C8 1.411(3)
N2 H2 0.836(16)
C1 H1 0.9300
C1 C2 1.369(4)
C1 C6 1.403(3)
C2 H2A 0.9300
C2 C3 1.387(5)
C3 H3 0.9300
C3 C4 1.363(4)
C4 H4 0.9300
C4 C5 1.391(3)
C5 C6 1.401(4)
C6 C7 1.436(3)
C7 C8 1.367(3)
C7 C9 1.460(3)
C9 C10 1.353(3)
C10 H10 0.9300
C10 C11 1.403(4)
C11 H11 0.9300
C11 C12 1.345(4)
C12 C13 1.491(4)
C13 H13A 0.9600
C13 H13B 0.9600
C13 H13C 0.9600
C14 C15 1.380(4)
C14 C19 1.377(4)
C15 H15 0.9300
C15 C16 1.375(5)
C16 H16 0.9300
C16 C17 1.354(5)
C17 C18 1.382(5)
C18 H18 0.9300
C18 C19 1.374(5)
C19 H19 0.9300
C20 H20A 0.9600
C20 H20B 0.9600
C20 H20C 0.9600

loop_
_geom_torsion_atom_site_label_1
_geom_torsion_atom_site_label_2
_geom_torsion_atom_site_label_3
_geom_torsion_atom_site_label_4
_geom_torsion
Cl1 C17 C18 C19 179.4(3)
S1 C9 C10 C11 1.4(3)
S2 N2 C8 N1 -87.0(3)
S2 N2 C8 C7 90.7(3)
S2 C14 C15 C16 -177.8(3)
S2 C14 C19 C18 178.4(2)
O1 S2 N2 C8 54.2(2)
O1 S2 C14 C15 -18.2(3)
O1 S2 C14 C19 163.9(2)
O2 S2 N2 C8 -176.55(19)
O2 S2 C14 C15 -149.7(2)
O2 S2 C14 C19 32.4(3)
N1 C5 C6 C1 -179.5(2)
N1 C5 C6 C7 -0.2(3)
N2 S2 C14 C15 97.4(3)
N2 S2 C14 C19 -80.5(3)
C1 C2 C3 C4 0.0(5)
C1 C6 C7 C8 178.4(3)
C1 C6 C7 C9 -3.4(5)
C2 C1 C6 C5 0.7(4)
C2 C1 C6 C7 -178.4(3)
C2 C3 C4 C5 0.1(5)
C3 C4 C5 N1 178.9(3)
C3 C4 C5 C6 0.2(4)
C4 C5 C6 C1 -0.6(4)
C4 C5 C6 C7 178.8(2)
C5 N1 C8 N2 176.4(2)
C5 N1 C8 C7 -1.7(3)
C5 C6 C7 C8 -0.8(3)
C5 C6 C7 C9 177.5(2)
C6 C1 C2 C3 -0.4(4)
C6 C7 C8 N1 1.5(3)
C6 C7 C8 N2 -176.3(2)
C6 C7 C9 S1 26.4(4)
C6 C7 C9 C10 -153.9(3)
C7 C9 C10 C11 -178.3(3)
C8 N1 C5 C4 -177.7(3)
C8 N1 C5 C6 1.1(3)
C8 C7 C9 S1 -155.7(2)
C8 C7 C9 C10 24.0(4)
C9 S1 C12 C11 -0.7(2)
C9 S1 C12 C13 174.7(3)
C9 C7 C8 N1 -176.8(2)
C9 C7 C8 N2 5.4(4)
C9 C10 C11 C12 -2.0(4)
C10 C11 C12 S1 1.6(3)
C10 C11 C12 C13 -173.4(3)
C12 S1 C9 C7 179.3(2)
C12 S1 C9 C10 -0.4(2)
C14 S2 N2 C8 -61.3(2)
C14 C15 C16 C17 -0.7(5)
C15 C14 C19 C18 0.4(5)
C15 C16 C17 Cl1 -178.8(3)
C15 C16 C17 C18 0.7(6)
C16 C17 C18 C19 -0.1(6)
C17 C18 C19 C14 -0.4(5)
C19 C14 C15 C16 0.1(5)
C20 N1 C5 C4 7.8(4)
C20 N1 C5 C6 -173.4(2)
C20 N1 C8 N2 -9.2(4)
C20 N1 C8 C7 172.7(2)
